data_2001227
loop_
_publ_author_name
'Peeters, O. M.'
'Schuerman, G. S.'
'Blaton, N. M.'
'De Ranter, C. J.'

_publ_section_title
;Structure and absolute configuration of
 (+)-6-[(4-chlorophenyl)(1<i>H</i>-1,2,4-triazol-1-yl)methyl]-1-methyl-1<i>H</i>-benzotriazole
 (vorozole) and its hydrobromide monohydrate
;
_journal_issue 11
_journal_name_full 'Acta Crystallographica Section C'
_journal_page_first 1958
_journal_page_last 1961
_journal_paper_doi 10.1107/S0108270193004792
_journal_volume 49
_journal_year 1993
_chemical_formula_analytical 'C16 H13 Cl1 N6'
_chemical_formula_moiety 'C16 H13 Cl1 N6'
_chemical_formula_sum 'C16 H13 Cl N6'
_chemical_formula_weight 324.77
_chemical_name_systematic
;
(+)-6-[(4-chlorophenyl)(1H-1,2,4-triazol-1-yl)methyl]-1-methyl-1H-
benzotriazole
;
_space_group_IT_number 19
_symmetry_cell_setting orthorhombic
_symmetry_space_group_name_Hall 'P 2ac 2ab'
_symmetry_space_group_name_H-M 'P 21 21 21'
_cell_angle_alpha 90.00000
_cell_angle_beta 90.00000
_cell_angle_gamma 90.00000
_cell_formula_units_Z 4
_cell_length_a 5.1160(10)
_cell_length_b 10.572(2)
_cell_length_c 28.870(10)
_cell_measurement_reflns_used 24
_cell_measurement_temperature 293
_cell_measurement_theta_max 50
_cell_measurement_theta_min 30
_cell_volume 1561.5(7)
_computing_cell_refinement 'P3/PC Diffractometer Program'
_computing_data_collection 'P3/PC Diffractometer Program (SIEMENS,1989)'
_computing_data_reduction 'XDISK (Siemens, 1989)'
_computing_molecular_graphics 'PLUTO (Motherwell & Clegg, 1978)'
_computing_publication_material 'PARST (Nardelli, 1983)'
_computing_structure_refinement NRCVAX
_computing_structure_solution 'NRCVAX (Gabe, Le Page, Charland, Lee & White, 1989)'
_diffrn_ambient_temperature 293
_diffrn_measurement_device 'Siemens P4 four-circle diffractometer'
_diffrn_measurement_method '\w/2\q scan'
_diffrn_radiation_monochromator 'parallel mounted graphite 002'
_diffrn_radiation_source 'fine focus Siemens Cu tube'
_diffrn_radiation_type 'Cu K\a'
_diffrn_radiation_wavelength 1.54184
_diffrn_reflns_av_R_equivalents .0400
_diffrn_reflns_limit_h_max 5
_diffrn_reflns_limit_h_min 0
_diffrn_reflns_limit_k_max 11
_diffrn_reflns_limit_k_min 0
_diffrn_reflns_limit_l_max 31
_diffrn_reflns_limit_l_min -31
_diffrn_reflns_number 5305
_diffrn_reflns_reduction_process
;
Decay, Lp and absorption corrected intensities were averaged, except
for Friedel pairs.
;
_diffrn_reflns_theta_max 57.27
_diffrn_reflns_theta_min 1.53
_diffrn_standards_decay_% <3.0
_diffrn_standards_interval_count 50
_diffrn_standards_number 3
_exptl_absorpt_coefficient_mu 2.2492
_exptl_absorpt_correction_T_max .932
_exptl_absorpt_correction_T_min .209
_exptl_absorpt_correction_type 'empirical (XEMP; Siemens, 1989)'
_exptl_crystal_colour colourless
_exptl_crystal_density_diffrn 1.3815
_exptl_crystal_density_meas 1.377
_exptl_crystal_density_method 'flotation CCl~4~/n-heptane'
_exptl_crystal_description Parallelepiped
_exptl_crystal_F_000 672
_exptl_crystal_size_max .22
_exptl_crystal_size_mid .15
_exptl_crystal_size_min .15
_refine_diff_density_max 0.29
_refine_diff_density_min -0.20
_refine_ls_abs_structure_details
;
The Bijvoet coefficient was between 0.843(4) and exactly 1 for the 188
and 42 most significant Bijvoet pairs, respectively.
;
_refine_ls_extinction_coef .00
_refine_ls_extinction_method 'none                                    '
_refine_ls_goodness_of_fit_obs 1.44
_refine_ls_hydrogen_treatment noref
_refine_ls_matrix_type full
_refine_ls_number_parameters 208
_refine_ls_number_reflns 1599
_refine_ls_R_factor_all 0.0861
_refine_ls_R_factor_obs 0.0500
_refine_ls_shift/esd_max 0.003
_refine_ls_structure_factor_coef F
_refine_ls_weighting_details 'w = 1/[\s^2^(F)+0.00100F^2^]'
_refine_ls_weighting_scheme calc
_refine_ls_wR_factor_all 0.2802
_refine_ls_wR_factor_obs 0.0628
_reflns_number_observed 1599
_reflns_number_total 2138
_reflns_observed_criterion I>3.0\s(I)
_cod_data_source_file na1038.cif
_cod_data_source_block I
_cod_depositor_comments
;
The following automatic conversions were performed:
'_symmetry_cell_setting' value 'Orthorhombic' changed to 'orthorhombic'
according to '/home/saulius/struct/CIF-dictionaries/cif_core.dic'
dictionary named 'cif_core.dic' version 2.4.1 from 2010-06-29.

Automatic conversion script
Id: cif_fix_enum 1527 2010-12-29 10:47:43Z saulius 

The following automatic conversions were performed:

'_symmetry_cell_setting' value 'Orthorhombic' changed to
'orthorhombic' according to
/home/saulius/struct/CIF-dictionaries/cif_core.dic dictionary named
'cif_core.dic' version 2.4.1 from 2010-06-29.

Automatic conversion script
Id: cif_fix_values 1715 2011-07-08 13:25:40Z adriana 

The following automatic conversions were performed:

'_refine_ls_weighting_scheme' value 'w = 1/[\s^2^(F)+0.00100F^2^]'
was changed to 'calc'. New tag '_refine_ls_weighting_details' was
created. The value of the new tag was set to 'w =
1/[\s^2^(F)+0.00100F^2^]'.

Automatic conversion script
Id: cif_fix_values 3143 2015-03-26 13:38:13Z robertas 
;
_cod_original_sg_symbol_H-M 'P 21 21 21   '
_cod_original_formula_sum 'C16 H13 Cl1 N6'
_cod_database_code 2001227

loop_
_symmetry_equiv_pos_as_xyz
+x,+y,+z
1/2+x,1/2-y,-z
-x,1/2+y,1/2-z
1/2-x,-y,1/2+z

loop_
_atom_site_aniso_label
_atom_site_aniso_U_11
_atom_site_aniso_U_22
_atom_site_aniso_U_33
_atom_site_aniso_U_12
_atom_site_aniso_U_13
_atom_site_aniso_U_23
Cl .148(2) .0563(8) .1100(10) .0260(10) .0180(10) .0242(8)
N1 .044(3) .062(3) .079(3) .012(3) .024(3) .027(2)
N2 .083(5) .097(4) .082(4) .049(4) .045(3) .053(3)
N3 .088(5) .105(4) .066(3) .044(4) .027(3) .025(3)
C4 .068(4) .074(3) .038(3) .040(4) .020(3) .013(3)
C5 .071(4) .074(3) .041(3) .032(4) -.004(3) -.005(3)
C6 .048(3) .059(3) .050(3) .012(3) -.013(3) -.011(2)
C7 .031(3) .045(3) .044(2) .008(3) .001(2) .000(2)
C8 .023(3) .052(2) .043(2) .008(3) .007(2) .006(2)
C9 .036(3) .047(3) .058(3) .023(3) .009(3) .008(2)
C10 .052(4) .062(4) .112(5) .003(3) .025(4) .031(3)
C11 .023(3) .050(3) .044(2) -.004(2) -.004(2) -.006(2)
N12 .015(2) .044(2) .042(2) .002(2) .000(2) -.003(2)
N13 .034(3) .061(2) .052(2) .013(2) -.001(2) -.009(2)
C14 .050(4) .057(3) .053(3) .007(3) .005(3) -.010(2)
N15 .049(3) .063(3) .047(2) -.002(3) -.006(2) -.010(2)
C16 .029(3) .059(3) .042(2) -.001(3) -.007(2) .001(2)
C17 .031(3) .043(2) .041(2) -.007(3) .000(2) -.002(2)
C18 .030(3) .048(3) .047(2) .003(3) .009(2) .003(2)
C19 .057(4) .046(2) .060(3) .007(3) .012(3) .000(2)
C20 .068(4) .042(3) .063(3) -.004(3) -.002(3) .006(2)
C21 .070(4) .051(3) .056(3) -.010(3) .015(3) .007(3)
C22 .052(4) .055(3) .058(3) .000(3) .016(3) -.003(2)

loop_
_atom_site_label
_atom_site_fract_x
_atom_site_fract_y
_atom_site_fract_z
_atom_site_U_iso_or_equiv
_atom_site_thermal_displace_type
_atom_site_calc_flag
_atom_site_calc_attached_atom
_atom_site_type_symbol
Cl -.2430(4) 1.31870(10) .07492(6) .1046(8) aniso . . Cl
N1 -.4771(9) .5167(4) .2109(2) .061(2) aniso . . N
N2 -.5110(10) .5080(5) .2580(2) .087(2) aniso . . N
N3 -.3400(10) .5813(6) .2780(2) .086(2) aniso . . N
C4 -.1970(10) .6424(5) .2442(2) .060(2) aniso . . C
C5 .0100(10) .7259(5) .2480(2) .062(2) aniso . . C
C6 .1160(10) .7700(4) .2075(2) .052(2) aniso . . C
C7 .0180(10) .7325(4) .16320(10) .040(2) aniso . . C
C8 -.1808(9) .6465(4) .15900(10) .039(2) aniso . . C
C9 -.2850(9) .6016(4) .2015(2) .047(2) aniso . . C
C10 -.6300(10) .4404(5) .1803(2) .075(2) aniso . . C
C11 .1435(9) .7944(4) .12140(10) .039(2) aniso . . C
N12 .1328(7) .7126(3) .08080(10) .0340(10) aniso . . N
N13 .3129(8) .6197(4) .07530(10) .0490(10) aniso . . N
C14 .2350(10) .5644(4) .0369(2) .054(2) aniso . . C
N15 .0182(8) .6129(4) .01740(10) .0530(10) aniso . . N
C16 -.0421(9) .7076(4) .0461(2) .043(2) aniso . . C
C17 .0346(9) .9260(4) .11050(10) .0380(10) aniso . . C
C18 -.1640(10) .9802(4) .13480(10) .042(2) aniso . . C
C19 -.2560(10) 1.1019(4) .1248(2) .055(2) aniso . . C
C20 -.1320(10) 1.1667(4) .0889(2) .058(2) aniso . . C
C21 .0660(10) 1.1149(5) .0637(2) .059(2) aniso . . C
C22 .1510(10) .9942(4) .0747(2) .055(2) aniso . . C
H5 .088 .7578 .2815 .073 iso calc C5 H
H6 .281 .8381 .2085 .066 iso calc C6 H
H8 -.262 .6164 .1250 .049 iso calc C8 H
H10A -.774 .3819 .1983 .082 iso . . H
H10B -.743 .4992 .1552 .082 iso . . H
H10C -.510 .3771 .1591 .082 iso . . H
H11 .350 .8078 .1303 .053 iso calc C11 H
H14 .345 .4844 .0219 .066 iso calc C14 H
H16 -.211 .7703 .0429 .055 iso calc C16 H
H18 -.254 .9269 .1626 .051 iso calc C18 H
H19 -.419 1.1440 .1441 .062 iso calc C19 H
H21 .159 1.1678 .0360 .071 iso calc C21 H
H22 .309 .9522 .0549 .066 iso calc C22 H

loop_
_atom_type_symbol
_atom_type_description
_atom_type_scat_dispersion_real
_atom_type_scat_dispersion_imag
_atom_type_scat_source
Cl Chlorine .348 .702 'IT.4  Tab.2.2B 2.3.1'
N Nitrogen .029 .018 'IT.4  Tab.2.2B 2.3.1'
C Carbon .017 .009 'IT.4  Tab.2.2B 2.3.1'
H Hydrogen .000 .000 'IT.4  Tab.2.2B      '

loop_
_geom_angle_atom_site_label_1
_geom_angle_atom_site_label_2
_geom_angle_atom_site_label_3
_geom_angle
_geom_angle_publ_flag
C9 N1 C10 130.3(5) yes
N2 N1 C10 120.3(5) yes
N2 N1 C9 109.4(4) yes
N1 N2 N3 108.3(5) yes
N2 N3 C4 108.7(5) yes
N3 C4 C9 108.2(5) yes
N3 C4 C5 130.4(5) yes
C5 C4 C9 121.4(5) yes
C4 C5 H5 123 no
C4 C5 C6 116.8(5) yes
C6 C5 H5 120 no
C5 C6 H6 120 no
C5 C6 C7 122.0(5) yes
C7 C6 H6 118 no
C6 C7 C11 116.2(4) yes
C6 C7 C8 121.8(4) yes
C8 C7 C11 122.0(4) yes
C7 C8 H8 123 no
C7 C8 C9 115.0(4) yes
C9 C8 H8 122 no
C4 C9 C8 123.0(4) yes
N1 C9 C8 131.6(4) yes
N1 C9 C4 105.4(4) yes
N1 C10 H10C 112 no
N1 C10 H10B 112 no
N1 C10 H10A 113 no
H10B C10 H10C 106 no
H10A C10 H10C 107 no
H10A C10 H10B 106 no
C7 C11 H11 106 no
C7 C11 C17 113.6(3) yes
C7 C11 N12 111.6(3) yes
C17 C11 H11 106 no
N12 C11 H11 107 no
N12 C11 C17 111.1(3) yes
C11 N12 C16 130.4(4) yes
C11 N12 N13 119.8(3) yes
N13 N12 C16 109.7(3) yes
N12 N13 C14 102.3(4) yes
N13 C14 H14 121 no
N13 C14 N15 115.7(4) yes
N15 C14 H14 123 no
C14 N15 C16 102.6(4) yes
N12 C16 N15 109.7(4) yes
N15 C16 H16 126 no
N12 C16 H16 125 no
C11 C17 C22 117.8(4) yes
C11 C17 C18 123.2(4) yes
C18 C17 C22 119.0(4) yes
C17 C18 H18 119 no
C17 C18 C19 122.0(4) yes
C19 C18 H18 119 no
C18 C19 H19 121 no
C18 C19 C20 116.9(4) yes
C20 C19 H19 122 no
Cl C20 C19 118.4(4) yes
C19 C20 C21 122.5(4) yes
Cl C20 C21 119.1(3) yes
C20 C21 H21 121 no
C20 C21 C22 118.7(4) yes
C22 C21 H21 120 no
C17 C22 C21 120.8(5) yes
C21 C22 H22 119 no
C17 C22 H22 120 no

loop_
_geom_bond_atom_site_label_1
_geom_bond_atom_site_label_2
_geom_bond_distance
_geom_bond_publ_flag
Cl C20 1.751(4) yes
N1 N2 1.375(7) yes
N1 C9 1.358(6) yes
N1 C10 1.428(7) yes
N2 N3 1.302(8) yes
N3 C4 1.380(7) yes
C4 C5 1.385(8) yes
C4 C9 1.379(6) yes
C5 C6 1.373(7) yes
C5 H5 1.097 no
C6 C7 1.429(6) yes
C6 H6 1.108(5) no
C7 C8 1.368(6) yes
C7 C11 1.518(5) yes
C8 C9 1.421(6) yes
C8 H8 1.113 no
C10 H10A 1.092 no
C10 H10B 1.117 no
C10 H10C 1.097 no
C11 N12 1.458(5) yes
C11 C17 1.531(5) yes
C11 H11 1.099 no
N12 N13 1.356(5) yes
N12 C16 1.344(5) yes
N13 C14 1.316(5) yes
C14 N15 1.343(6) yes
C14 H14 1.107 no
N15 C16 1.335(5) yes
C16 H16 1.094 no
C17 C18 1.362(6) yes
C17 C22 1.394(6) yes
C18 C19 1.401(6) yes
C18 H18 1.082 no
C19 C20 1.393(6) yes
C19 H19 1.096 no
C20 C21 1.365(7) yes
C21 C22 1.385(6) yes
C21 H21 1.085 no
C22 H22 1.084 no

loop_
_geom_torsion_atom_site_label_1
_geom_torsion_atom_site_label_2
_geom_torsion_atom_site_label_3
_geom_torsion_atom_site_label_4
_geom_torsion
_geom_torsion_publ_flag
C9 N1 C10 H10A -178.00 no
N2 N1 C10 H10A 3.0(10) no
C9 N1 C10 H10B -58.0(10) no
N2 N1 C10 H10B 122.0(10) no
C9 N1 C10 H10C 59.0(10) no
N2 N1 C10 H10C -118.0(10) no
C10 N1 C9 C4 -177.1(5) no
N2 N1 C9 C4 1.5(6) no
C10 N1 C9 C8 3.0(9) no
N2 N1 C9 C8 -178.4(5) no
C9 N1 N2 N3 -2.2(6) no
C10 N1 N2 N3 176.6(5) no
N1 N2 N3 C4 2.0(7) no
N2 N3 C4 C5 -177.6(6) no
N2 N3 C4 C9 -1.1(7) no
N3 C4 C9 N1 -.3(6) no
C5 C4 C9 N1 176.6(5) no
N3 C4 C9 C8 179.6(5) no
N3 C4 C5 C6 178.9(6) no
N3 C4 C5 H5 -1.0(10) no
C5 C4 C9 C8 -3.5(8) no
C9 C4 C5 H5 -177.0(10) no
C9 C4 C5 C6 2.8(8) no
C4 C5 C6 C7 .2(8) no
C4 C5 C6 H6 179.00 no
H5 C5 C6 H6 .0(10) no
H5 C5 C6 C7 -178.00 no
C5 C6 C7 C8 -2.7(8) no
C5 C6 C7 C11 176.7(5) no
H6 C6 C7 C11 -1.0(10) no
H6 C6 C7 C8 178.00 no
C6 C7 C11 N12 151.6(4) yes
C6 C7 C11 C17 -81.8(5) yes
C6 C7 C11 H11 35.0(10) no
C6 C7 C8 C9 2.0(6) no
C6 C7 C8 H8 179.00 no
C8 C7 C11 N12 -29.0(6) yes
C8 C7 C11 C17 97.6(5) yes
C8 C7 C11 H11 -145.00 no
C11 C7 C8 H8 .0(10) no
C11 C7 C8 C9 -177.3(4) no
C7 C8 C9 C4 1.0(7) no
C7 C8 C9 N1 -179.2(5) no
H8 C8 C9 C4 -175.00 no
H8 C8 C9 N1 3.0(10) no
C7 C11 C17 C18 -2.6(6) yes
C7 C11 C17 C22 175.4(4) yes
C7 C11 N12 N13 -81.8(4) yes
C7 C11 N12 C16 94.4(5) yes
N12 C11 C17 C18 124.3(4) yes
N12 C11 C17 C22 -57.7(5) yes
C17 C11 N12 C16 -33.6(6) yes
C17 C11 N12 N13 150.2(3) yes
H11 C11 N12 C16 -149.00 no
H11 C11 N12 N13 34.00 no
H11 C11 C17 C22 59.0(10) no
H11 C11 C17 C18 -118.00 no
C11 N12 C16 H16 2.0(10) no
C11 N12 C16 N15 -176.6(4) no
C11 N12 N13 C14 177.4(4) no
N13 N12 C16 H16 178.00 no
N13 N12 C16 N15 -.1(5) no
C16 N12 N13 C14 .4(5) no
N12 N13 C14 N15 -.6(5) no
N12 N13 C14 H14 178.00 no
N13 C14 N15 C16 .5(6) no
H14 C14 N15 C16 -177.00 no
C14 N15 C16 N12 -.2(5) no
C14 N15 C16 H16 -177.00 no
C11 C17 C22 H22 2.0(10) no
C11 C17 C22 C21 -178.6(4) no
C11 C17 C18 C19 178.6(4) no
C11 C17 C18 H18 -1.0(10) no
C18 C17 C22 H22 -179.00 no
C18 C17 C22 C21 -.5(7) no
C22 C17 C18 H18 180.00 no
C22 C17 C18 C19 .6(7) no
C17 C18 C19 C20 -1.0(7) no
C17 C18 C19 H19 179.00 no
H18 C18 C19 H19 .0(10) no
H18 C18 C19 C20 180.00 no
C18 C19 C20 Cl 179.6(4) no
C18 C19 C20 C21 1.3(8) no
H19 C19 C20 Cl .0(10) no
H19 C19 C20 C21 -177.00 no
C19 C20 C21 C22 -1.2(8) no
Cl C20 C21 C22 -179.5(4) no
C19 C20 C21 H21 -179.00 no
Cl C20 C21 H21 2.0(10) no
C20 C21 C22 C17 .8(8) no
C20 C21 C22 H22 -179.00 no
H21 C21 C22 C17 180.00 no
H21 C21 C22 H22 .0(10) no
